data_7109622
loop_
_publ_author_name
'Li Ding'
'Zhiyun Zhang'
'Xin Li'
'Jianhua Su'

_publ_section_title
;
 Highly sensitive determination of low-level water content in organic
 solvents using novel solvatochromic dyes based on thioxanthone
;
_journal_name_full Chem.Commun.
_journal_page_first 7319
_journal_paper_doi 10.1039/c3cc43608j
_journal_volume 49
_journal_year 2013
_chemical_formula_sum 'C37 H26 N2 O S'
_chemical_formula_weight 546.66
_chemical_name_systematic
;
?
;
_space_group_IT_number 14
_symmetry_cell_setting monoclinic
_symmetry_space_group_name_Hall '-P 2ybc'
_symmetry_space_group_name_H-M 'P 1 21/c 1'
_atom_sites_solution_hydrogens geom
_atom_sites_solution_primary direct
_atom_sites_solution_secondary difmap
_audit_creation_method SHELXL-97
_cell_angle_alpha 90.00
_cell_angle_beta 92.577(4)
_cell_angle_gamma 90.00
_cell_formula_units_Z 4
_cell_length_a 8.8384(14)
_cell_length_b 18.101(3)
_cell_length_c 17.418(3)
_cell_measurement_reflns_used 1381
_cell_measurement_temperature 293(2)
_cell_measurement_theta_max 50.626
_cell_measurement_theta_min 5.073
_cell_volume 2783.8(8)
_computing_cell_refinement 'Bruker SMART'
_computing_data_collection 'Bruker SMART'
_computing_data_reduction 'Bruker SHELXTL'
_computing_molecular_graphics 'Bruker SHELXTL'
_computing_publication_material 'Bruker SHELXTL'
_computing_structure_refinement 'SHELXL-97 (Sheldrick, 1997)'
_computing_structure_solution 'SHELXS-97 (Sheldrick, 1990)'
_diffrn_ambient_temperature 293(2)
_diffrn_measured_fraction_theta_full 1.000
_diffrn_measured_fraction_theta_max 1.000
_diffrn_measurement_device_type 'CCD area detector'
_diffrn_measurement_method 'phi and omega scans'
_diffrn_radiation_monochromator graphite
_diffrn_radiation_source 'fine-focus sealed tube'
_diffrn_radiation_type MoK\a
_diffrn_radiation_wavelength 0.71073
_diffrn_reflns_av_R_equivalents 0.0764
_diffrn_reflns_av_sigmaI/netI 0.0767
_diffrn_reflns_limit_h_max 10
_diffrn_reflns_limit_h_min -10
_diffrn_reflns_limit_k_max 21
_diffrn_reflns_limit_k_min -16
_diffrn_reflns_limit_l_max 20
_diffrn_reflns_limit_l_min -19
_diffrn_reflns_number 15439
_diffrn_reflns_theta_full 25.05
_diffrn_reflns_theta_max 25.05
_diffrn_reflns_theta_min 1.62
_exptl_absorpt_coefficient_mu 0.150
_exptl_absorpt_correction_T_max 1.00000
_exptl_absorpt_correction_T_min 0.23701
_exptl_absorpt_correction_type empirical
_exptl_absorpt_process_details sadabs
_exptl_crystal_colour red
_exptl_crystal_density_diffrn 1.304
_exptl_crystal_density_method 'not measured'
_exptl_crystal_description prismatic
_exptl_crystal_F_000 1144
_exptl_crystal_size_max 0.176
_exptl_crystal_size_mid 0.056
_exptl_crystal_size_min 0.043
_refine_diff_density_max 0.259
_refine_diff_density_min -0.301
_refine_diff_density_rms 0.056
_refine_ls_extinction_method none
_refine_ls_goodness_of_fit_ref 1.269
_refine_ls_hydrogen_treatment constr
_refine_ls_matrix_type full
_refine_ls_number_parameters 370
_refine_ls_number_reflns 4928
_refine_ls_number_restraints 0
_refine_ls_restrained_S_all 1.269
_refine_ls_R_factor_all 0.1388
_refine_ls_R_factor_gt 0.1000
_refine_ls_shift/su_max 0.000
_refine_ls_shift/su_mean 0.000
_refine_ls_structure_factor_coef Fsqd
_refine_ls_weighting_details 'calc w=1/[\s^2^(Fo^2^)+(0.0520P)^2^+1.4672P] where P=(Fo^2^+2Fc^2^)/3'
_refine_ls_weighting_scheme calc
_refine_ls_wR_factor_gt 0.1798
_refine_ls_wR_factor_ref 0.1932
_reflns_number_gt 3545
_reflns_number_total 4928
_reflns_threshold_expression >2sigma(I)
_cod_data_source_file c3cc43608j.txt
_cod_data_source_block cd21339
_cod_original_cell_volume 2783.8(7)
_cod_original_sg_symbol_H-M P2(1)/c
_cod_database_code 7109622

loop_
_symmetry_equiv_pos_as_xyz
'x, y, z'
'-x, y+1/2, -z+1/2'
'-x, -y, -z'
'x, -y-1/2, z-1/2'

loop_
_atom_site_label
_atom_site_type_symbol
_atom_site_fract_x
_atom_site_fract_y
_atom_site_fract_z
_atom_site_U_iso_or_equiv
_atom_site_adp_type
_atom_site_occupancy
_atom_site_symmetry_multiplicity
_atom_site_calc_flag
_atom_site_refinement_flags
S1 S 0.10134(16) 0.47839(7) 0.33605(7) 0.0491(4) Uani 1 1 d .
N1 N 0.3123(5) 0.78185(19) 0.26733(19) 0.0423(10) Uani 1 1 d .
N2 N 0.2262(5) 0.27633(19) 0.0785(2) 0.0423(10) Uani 1 1 d .
O1 O 0.3619(4) 0.53938(17) 0.13415(19) 0.0620(11) Uani 1 1 d .
C1 C 0.1667(5) 0.5651(2) 0.3103(2) 0.0347(10) Uani 1 1 d .
C2 C 0.1325(5) 0.6235(2) 0.3587(2) 0.0427(12) Uani 1 1 d .
H2 H 0.0775 0.6143 0.4019 0.051 Uiso 1 1 calc R
C3 C 0.1775(5) 0.6933(3) 0.3439(2) 0.0413(11) Uani 1 1 d .
H3 H 0.1500 0.7313 0.3764 0.050 Uiso 1 1 calc R
C4 C 0.2639(5) 0.7097(2) 0.2813(2) 0.0363(10) Uani 1 1 d .
C5 C 0.2990(5) 0.6518(2) 0.2334(2) 0.0351(10) Uani 1 1 d .
H5 H 0.3571 0.6612 0.1913 0.042 Uiso 1 1 calc R
C6 C 0.2504(5) 0.5799(2) 0.2460(2) 0.0295(9) Uani 1 1 d .
C7 C 0.2870(5) 0.5229(2) 0.1893(2) 0.0375(11) Uani 1 1 d .
C8 C 0.2299(5) 0.4466(2) 0.1968(2) 0.0327(10) Uani 1 1 d .
C9 C 0.1529(5) 0.4223(2) 0.2604(2) 0.0350(10) Uani 1 1 d .
C10 C 0.1109(5) 0.3489(2) 0.2649(3) 0.0420(12) Uani 1 1 d .
H10 H 0.0638 0.3321 0.3083 0.050 Uiso 1 1 calc R
C11 C 0.1370(5) 0.3009(2) 0.2072(3) 0.0417(11) Uani 1 1 d .
H11 H 0.1076 0.2518 0.2114 0.050 Uiso 1 1 calc R
C12 C 0.2074(5) 0.3246(2) 0.1419(2) 0.0355(10) Uani 1 1 d .
C13 C 0.2569(5) 0.3964(2) 0.1386(2) 0.0370(11) Uani 1 1 d .
H13 H 0.3097 0.4118 0.0965 0.044 Uiso 1 1 calc R
C14 C 0.3158(5) 0.8368(2) 0.3265(3) 0.0412(11) Uani 1 1 d .
C15 C 0.3767(6) 0.8227(3) 0.3997(3) 0.0478(12) Uani 1 1 d .
H15 H 0.4184 0.7765 0.4108 0.057 Uiso 1 1 calc R
C16 C 0.3768(6) 0.8749(3) 0.4553(3) 0.0564(14) Uani 1 1 d .
H16 H 0.4166 0.8642 0.5043 0.068 Uiso 1 1 calc R
C17 C 0.3186(8) 0.9430(3) 0.4394(4) 0.0757(19) Uani 1 1 d .
H17 H 0.3208 0.9793 0.4773 0.091 Uiso 1 1 calc R
C18 C 0.2566(8) 0.9584(3) 0.3675(4) 0.081(2) Uani 1 1 d .
H18 H 0.2155 1.0048 0.3570 0.097 Uiso 1 1 calc R
C19 C 0.2551(6) 0.9057(3) 0.3112(3) 0.0571(14) Uani 1 1 d .
H19 H 0.2130 0.9164 0.2626 0.069 Uiso 1 1 calc R
C20 C 0.3439(5) 0.8052(2) 0.1918(2) 0.0369(11) Uani 1 1 d .
C21 C 0.4725(6) 0.8459(3) 0.1798(3) 0.0466(12) Uani 1 1 d .
H21 H 0.5396 0.8566 0.2209 0.056 Uiso 1 1 calc R
C22 C 0.5025(6) 0.8707(3) 0.1076(3) 0.0561(14) Uani 1 1 d .
H22 H 0.5896 0.8982 0.1004 0.067 Uiso 1 1 calc R
C23 C 0.4050(7) 0.8552(3) 0.0458(3) 0.0586(15) Uani 1 1 d .
H23 H 0.4256 0.8720 -0.0031 0.070 Uiso 1 1 calc R
C24 C 0.2773(7) 0.8146(3) 0.0574(3) 0.0542(14) Uani 1 1 d .
H24 H 0.2111 0.8038 0.0159 0.065 Uiso 1 1 calc R
C25 C 0.2451(6) 0.7894(2) 0.1298(3) 0.0443(12) Uani 1 1 d .
H25 H 0.1578 0.7620 0.1369 0.053 Uiso 1 1 calc R
C26 C 0.1852(6) 0.3037(2) 0.0038(3) 0.0416(11) Uani 1 1 d .
C27 C 0.0516(6) 0.3418(3) -0.0087(3) 0.0511(13) Uani 1 1 d .
H27 H -0.0113 0.3504 0.0317 0.061 Uiso 1 1 calc R
C28 C 0.0112(7) 0.3672(3) -0.0813(3) 0.0638(16) Uani 1 1 d .
H28 H -0.0792 0.3929 -0.0896 0.077 Uiso 1 1 calc R
C29 C 0.1022(8) 0.3551(3) -0.1411(3) 0.0626(16) Uani 1 1 d .
H29 H 0.0739 0.3719 -0.1902 0.075 Uiso 1 1 calc R
C30 C 0.2361(7) 0.3178(3) -0.1281(3) 0.0605(15) Uani 1 1 d .
H30 H 0.2992 0.3098 -0.1686 0.073 Uiso 1 1 calc R
C31 C 0.2778(6) 0.2923(3) -0.0564(3) 0.0533(13) Uani 1 1 d .
H31 H 0.3689 0.2672 -0.0483 0.064 Uiso 1 1 calc R
C32 C 0.2531(5) 0.2003(2) 0.0891(2) 0.0365(10) Uani 1 1 d .
C33 C 0.1977(6) 0.1487(3) 0.0361(3) 0.0487(13) Uani 1 1 d .
H33 H 0.1432 0.1642 -0.0078 0.058 Uiso 1 1 calc R
C34 C 0.2234(7) 0.0739(3) 0.0485(3) 0.0561(14) Uani 1 1 d .
H34 H 0.1873 0.0396 0.0123 0.067 Uiso 1 1 calc R
C35 C 0.3016(7) 0.0501(3) 0.1135(4) 0.0690(17) Uani 1 1 d .
H35 H 0.3155 -0.0001 0.1226 0.083 Uiso 1 1 calc R
C36 C 0.3589(6) 0.1011(3) 0.1650(3) 0.0607(15) Uani 1 1 d .
H36 H 0.4129 0.0851 0.2090 0.073 Uiso 1 1 calc R
C37 C 0.3380(6) 0.1750(3) 0.1530(3) 0.0474(12) Uani 1 1 d .
H37 H 0.3809 0.2088 0.1879 0.057 Uiso 1 1 calc R

loop_
_atom_site_aniso_label
_atom_site_aniso_U_11
_atom_site_aniso_U_22
_atom_site_aniso_U_33
_atom_site_aniso_U_23
_atom_site_aniso_U_13
_atom_site_aniso_U_12
S1 0.0715(9) 0.0379(7) 0.0396(7) -0.0026(6) 0.0223(6) -0.0041(6)
N1 0.067(3) 0.029(2) 0.031(2) -0.0042(17) 0.0011(19) -0.0033(18)
N2 0.067(3) 0.0244(19) 0.035(2) -0.0061(17) -0.0049(19) 0.0078(18)
O1 0.101(3) 0.036(2) 0.053(2) -0.0021(17) 0.038(2) -0.0032(18)
C1 0.039(3) 0.038(3) 0.027(2) -0.002(2) 0.0041(19) 0.002(2)
C2 0.057(3) 0.042(3) 0.030(2) -0.003(2) 0.009(2) -0.001(2)
C3 0.048(3) 0.043(3) 0.033(2) -0.008(2) 0.002(2) 0.003(2)
C4 0.045(3) 0.032(2) 0.031(2) -0.007(2) -0.006(2) 0.001(2)
C5 0.035(3) 0.038(3) 0.032(2) -0.002(2) 0.0006(19) -0.0009(19)
C6 0.036(3) 0.029(2) 0.024(2) -0.0027(18) -0.0049(18) 0.0050(18)
C7 0.047(3) 0.036(3) 0.030(2) 0.002(2) 0.006(2) 0.006(2)
C8 0.041(3) 0.031(2) 0.026(2) 0.0003(19) -0.0004(19) 0.0103(19)
C9 0.037(3) 0.032(2) 0.036(2) 0.000(2) 0.003(2) 0.0082(19)
C10 0.048(3) 0.040(3) 0.039(3) 0.004(2) 0.009(2) -0.005(2)
C11 0.051(3) 0.027(2) 0.047(3) 0.003(2) 0.001(2) -0.005(2)
C12 0.038(3) 0.032(2) 0.036(2) -0.002(2) -0.007(2) 0.0060(19)
C13 0.047(3) 0.032(2) 0.032(2) 0.001(2) 0.004(2) 0.005(2)
C14 0.047(3) 0.035(3) 0.042(3) -0.010(2) 0.001(2) -0.003(2)
C15 0.052(3) 0.045(3) 0.046(3) -0.004(2) 0.001(2) 0.000(2)
C16 0.064(4) 0.068(4) 0.038(3) -0.014(3) 0.001(3) -0.012(3)
C17 0.105(5) 0.061(4) 0.062(4) -0.038(3) 0.022(4) -0.025(4)
C18 0.129(6) 0.031(3) 0.085(5) -0.017(3) 0.022(4) 0.012(3)
C19 0.077(4) 0.035(3) 0.059(3) -0.001(3) -0.004(3) 0.005(3)
C20 0.043(3) 0.030(2) 0.038(2) -0.005(2) 0.000(2) 0.004(2)
C21 0.045(3) 0.045(3) 0.050(3) -0.008(2) 0.000(2) -0.001(2)
C22 0.057(4) 0.047(3) 0.066(4) 0.000(3) 0.017(3) -0.005(3)
C23 0.082(4) 0.048(3) 0.048(3) 0.002(3) 0.024(3) 0.010(3)
C24 0.073(4) 0.061(3) 0.027(2) -0.002(2) -0.006(2) 0.008(3)
C25 0.049(3) 0.037(3) 0.047(3) -0.005(2) 0.001(2) -0.001(2)
C26 0.055(3) 0.031(2) 0.039(3) -0.002(2) -0.003(2) 0.000(2)
C27 0.057(3) 0.052(3) 0.043(3) -0.006(2) -0.006(2) 0.003(3)
C28 0.067(4) 0.061(4) 0.060(4) 0.002(3) -0.029(3) 0.003(3)
C29 0.094(5) 0.047(3) 0.044(3) 0.007(3) -0.023(3) -0.008(3)
C30 0.086(4) 0.052(3) 0.043(3) -0.006(3) 0.003(3) -0.009(3)
C31 0.068(4) 0.048(3) 0.044(3) -0.004(3) -0.003(3) 0.007(3)
C32 0.045(3) 0.030(2) 0.035(2) 0.001(2) 0.008(2) 0.002(2)
C33 0.058(3) 0.043(3) 0.045(3) -0.009(2) 0.006(2) -0.004(2)
C34 0.074(4) 0.038(3) 0.057(3) -0.010(3) 0.015(3) -0.010(3)
C35 0.084(5) 0.034(3) 0.091(5) 0.005(3) 0.019(4) 0.011(3)
C36 0.061(4) 0.047(3) 0.073(4) 0.010(3) -0.009(3) 0.011(3)
C37 0.053(3) 0.037(3) 0.051(3) 0.001(2) -0.009(2) 0.000(2)

loop_
_atom_type_symbol
_atom_type_description
_atom_type_scat_dispersion_real
_atom_type_scat_dispersion_imag
_atom_type_scat_source
C C 0.0033 0.0016 'International Tables Vol C Tables 4.2.6.8 and 6.1.1.4'
H H 0.0000 0.0000 'International Tables Vol C Tables 4.2.6.8 and 6.1.1.4'
N N 0.0061 0.0033 'International Tables Vol C Tables 4.2.6.8 and 6.1.1.4'
O O 0.0106 0.0060 'International Tables Vol C Tables 4.2.6.8 and 6.1.1.4'
S S 0.1246 0.1234 'International Tables Vol C Tables 4.2.6.8 and 6.1.1.4'

loop_
_geom_angle_atom_site_label_1
_geom_angle_atom_site_label_2
_geom_angle_atom_site_label_3
_geom_angle
C1 S1 C9 103.3(2)
C4 N1 C20 120.9(3)
C4 N1 C14 121.4(4)
C20 N1 C14 117.4(3)
C32 N2 C26 119.7(3)
C32 N2 C12 121.5(3)
C26 N2 C12 117.4(3)
C2 C1 C6 118.5(4)
C2 C1 S1 116.4(3)
C6 C1 S1 125.1(3)
C3 C2 C1 121.3(4)
C3 C2 H2 119.3
C1 C2 H2 119.3
C2 C3 C4 121.7(4)
C2 C3 H3 119.2
C4 C3 H3 119.2
C5 C4 C3 117.2(4)
C5 C4 N1 121.5(4)
C3 C4 N1 121.2(4)
C4 C5 C6 122.3(4)
C4 C5 H5 118.9
C6 C5 H5 118.9
C5 C6 C1 119.0(4)
C5 C6 C7 118.0(4)
C1 C6 C7 122.9(4)
O1 C7 C6 119.8(4)
O1 C7 C8 119.6(4)
C6 C7 C8 120.5(4)
C13 C8 C9 118.6(4)
C13 C8 C7 118.4(4)
C9 C8 C7 123.0(4)
C10 C9 C8 119.3(4)
C10 C9 S1 115.9(3)
C8 C9 S1 124.8(3)
C11 C10 C9 121.2(4)
C11 C10 H10 119.4
C9 C10 H10 119.4
C10 C11 C12 120.4(4)
C10 C11 H11 119.8
C12 C11 H11 119.8
C13 C12 C11 118.8(4)
C13 C12 N2 120.0(4)
C11 C12 N2 121.2(4)
C12 C13 C8 121.5(4)
C12 C13 H13 119.2
C8 C13 H13 119.2
C19 C14 C15 118.4(4)
C19 C14 N1 119.6(4)
C15 C14 N1 121.9(4)
C16 C15 C14 121.2(5)
C16 C15 H15 119.4
C14 C15 H15 119.4
C15 C16 C17 120.0(5)
C15 C16 H16 120.0
C17 C16 H16 120.0
C16 C17 C18 120.1(5)
C16 C17 H17 120.0
C18 C17 H17 120.0
C19 C18 C17 120.2(5)
C19 C18 H18 119.9
C17 C18 H18 119.9
C18 C19 C14 120.1(5)
C18 C19 H19 119.9
C14 C19 H19 119.9
C21 C20 C25 119.1(4)
C21 C20 N1 119.8(4)
C25 C20 N1 121.0(4)
C22 C21 C20 120.6(5)
C22 C21 H21 119.7
C20 C21 H21 119.7
C21 C22 C23 120.7(5)
C21 C22 H22 119.7
C23 C22 H22 119.7
C24 C23 C22 118.9(5)
C24 C23 H23 120.5
C22 C23 H23 120.5
C23 C24 C25 121.2(5)
C23 C24 H24 119.4
C25 C24 H24 119.4
C24 C25 C20 119.5(5)
C24 C25 H25 120.2
C20 C25 H25 120.2
C31 C26 C27 119.4(4)
C31 C26 N2 120.6(4)
C27 C26 N2 120.0(4)
C26 C27 C28 119.9(5)
C26 C27 H27 120.1
C28 C27 H27 120.1
C29 C28 C27 120.7(5)
C29 C28 H28 119.6
C27 C28 H28 119.6
C28 C29 C30 119.2(5)
C28 C29 H29 120.4
C30 C29 H29 120.4
C31 C30 C29 120.8(5)
C31 C30 H30 119.6
C29 C30 H30 119.6
C30 C31 C26 120.1(5)
C30 C31 H31 120.0
C26 C31 H31 120.0
C33 C32 C37 118.2(4)
C33 C32 N2 121.3(4)
C37 C32 N2 120.6(4)
C32 C33 C34 120.3(5)
C32 C33 H33 119.9
C34 C33 H33 119.9
C35 C34 C33 120.5(5)
C35 C34 H34 119.7
C33 C34 H34 119.7
C36 C35 C34 119.3(5)
C36 C35 H35 120.4
C34 C35 H35 120.4
C37 C36 C35 121.1(5)
C37 C36 H36 119.4
C35 C36 H36 119.4
C36 C37 C32 120.6(5)
C36 C37 H37 119.7
C32 C37 H37 119.7

loop_
_geom_bond_atom_site_label_1
_geom_bond_atom_site_label_2
_geom_bond_distance
S1 C1 1.739(4)
S1 C9 1.740(4)
N1 C4 1.400(5)
N1 C20 1.422(5)
N1 C14 1.432(5)
N2 C32 1.407(5)
N2 C26 1.423(5)
N2 C12 1.424(5)
O1 C7 1.227(5)
C1 C2 1.394(6)
C1 C6 1.395(6)
C2 C3 1.352(6)
C2 H2 0.9300
C3 C4 1.391(6)
C3 H3 0.9300
C4 C5 1.384(6)
C5 C6 1.390(6)
C5 H5 0.9300
C6 C7 1.474(6)
C7 C8 1.479(6)
C8 C13 1.389(6)
C8 C9 1.397(6)
C9 C10 1.383(6)
C10 C11 1.356(6)
C10 H10 0.9300
C11 C12 1.389(6)
C11 H11 0.9300
C12 C13 1.373(6)
C13 H13 0.9300
C14 C19 1.378(6)
C14 C15 1.385(6)
C15 C16 1.353(6)
C15 H15 0.9300
C16 C17 1.360(8)
C16 H16 0.9300
C17 C18 1.372(8)
C17 H17 0.9300
C18 C19 1.367(7)
C18 H18 0.9300
C19 H19 0.9300
C20 C21 1.378(6)
C20 C25 1.387(6)
C21 C22 1.371(7)
C21 H21 0.9300
C22 C23 1.378(7)
C22 H22 0.9300
C23 C24 1.370(7)
C23 H23 0.9300
C24 C25 1.383(6)
C24 H24 0.9300
C25 H25 0.9300
C26 C31 1.374(6)
C26 C27 1.376(7)
C27 C28 1.377(7)
C27 H27 0.9300
C28 C29 1.362(8)
C28 H28 0.9300
C29 C30 1.372(8)
C29 H29 0.9300
C30 C31 1.367(7)
C30 H30 0.9300
C31 H31 0.9300
C32 C33 1.387(6)
C32 C37 1.392(6)
C33 C34 1.388(7)
C33 H33 0.9300
C34 C35 1.369(7)
C34 H34 0.9300
C35 C36 1.368(7)
C35 H35 0.9300
C36 C37 1.366(6)
C36 H36 0.9300
C37 H37 0.9300

loop_
_geom_torsion_atom_site_label_1
_geom_torsion_atom_site_label_2
_geom_torsion_atom_site_label_3
_geom_torsion_atom_site_label_4
_geom_torsion
C9 S1 C1 C2 176.0(4)
C9 S1 C1 C6 -4.4(4)
C6 C1 C2 C3 0.6(7)
S1 C1 C2 C3 -179.8(4)
C1 C2 C3 C4 -2.1(7)
C2 C3 C4 C5 1.6(7)
C2 C3 C4 N1 -178.8(4)
C20 N1 C4 C5 25.4(7)
C14 N1 C4 C5 -161.5(4)
C20 N1 C4 C3 -154.1(4)
C14 N1 C4 C3 18.9(7)
C3 C4 C5 C6 0.3(6)
N1 C4 C5 C6 -179.3(4)
C4 C5 C6 C1 -1.7(6)
C4 C5 C6 C7 176.8(4)
C2 C1 C6 C5 1.2(6)
S1 C1 C6 C5 -178.3(3)
C2 C1 C6 C7 -177.2(4)
S1 C1 C6 C7 3.3(6)
C5 C6 C7 O1 2.0(6)
C1 C6 C7 O1 -179.6(4)
C5 C6 C7 C8 -176.0(4)
C1 C6 C7 C8 2.5(6)
O1 C7 C8 C13 -3.1(7)
C6 C7 C8 C13 174.8(4)
O1 C7 C8 C9 175.5(4)
C6 C7 C8 C9 -6.6(6)
C13 C8 C9 C10 2.2(6)
C7 C8 C9 C10 -176.4(4)
C13 C8 C9 S1 -176.7(3)
C7 C8 C9 S1 4.7(6)
C1 S1 C9 C10 -178.5(4)
C1 S1 C9 C8 0.5(4)
C8 C9 C10 C11 -2.9(7)
S1 C9 C10 C11 176.1(4)
C9 C10 C11 C12 0.1(7)
C10 C11 C12 C13 3.3(7)
C10 C11 C12 N2 -175.5(4)
C32 N2 C12 C13 146.7(4)
C26 N2 C12 C13 -46.4(6)
C32 N2 C12 C11 -34.5(6)
C26 N2 C12 C11 132.5(5)
C11 C12 C13 C8 -4.0(7)
N2 C12 C13 C8 174.9(4)
C9 C8 C13 C12 1.2(7)
C7 C8 C13 C12 179.9(4)
C4 N1 C14 C19 -132.5(5)
C20 N1 C14 C19 40.8(6)
C4 N1 C14 C15 46.5(7)
C20 N1 C14 C15 -140.2(5)
C19 C14 C15 C16 0.2(8)
N1 C14 C15 C16 -178.9(4)
C14 C15 C16 C17 -1.1(8)
C15 C16 C17 C18 1.5(9)
C16 C17 C18 C19 -1.0(10)
C17 C18 C19 C14 0.0(10)
C15 C14 C19 C18 0.4(8)
N1 C14 C19 C18 179.4(5)
C4 N1 C20 C21 -135.4(5)
C14 N1 C20 C21 51.3(6)
C4 N1 C20 C25 46.2(6)
C14 N1 C20 C25 -127.1(5)
C25 C20 C21 C22 0.3(7)
N1 C20 C21 C22 -178.1(4)
C20 C21 C22 C23 -0.3(8)
C21 C22 C23 C24 0.0(8)
C22 C23 C24 C25 0.2(8)
C23 C24 C25 C20 -0.2(8)
C21 C20 C25 C24 -0.1(7)
N1 C20 C25 C24 178.3(4)
C32 N2 C26 C31 -57.5(6)
C12 N2 C26 C31 135.3(5)
C32 N2 C26 C27 122.2(5)
C12 N2 C26 C27 -45.0(6)
C31 C26 C27 C28 0.8(7)
N2 C26 C27 C28 -178.9(4)
C26 C27 C28 C29 0.0(8)
C27 C28 C29 C30 -0.7(8)
C28 C29 C30 C31 0.7(8)
C29 C30 C31 C26 0.1(8)
C27 C26 C31 C30 -0.8(7)
N2 C26 C31 C30 178.9(4)
C26 N2 C32 C33 -20.0(6)
C12 N2 C32 C33 146.6(4)
C26 N2 C32 C37 159.2(4)
C12 N2 C32 C37 -34.1(6)
C37 C32 C33 C34 1.9(7)
N2 C32 C33 C34 -178.9(4)
C32 C33 C34 C35 1.0(8)
C33 C34 C35 C36 -2.3(9)
C34 C35 C36 C37 0.7(9)
C35 C36 C37 C32 2.2(8)
C33 C32 C37 C36 -3.5(7)
N2 C32 C37 C36 177.3(4)
